data_7034546
loop_
_publ_author_name
'Fang, Bo'
'Hou, Guohua'
'Zi, Guofu'
'Fang, De-Cai'
'Walter, Marc D.'

_publ_section_title
;
 A thorium metallacyclopentadiene complex: a combined experimental and
 computational study.
;
_journal_issue 17
_journal_name_full 'Dalton transactions (Cambridge, England : 2003)'
_journal_page_first 7927
_journal_page_last 7934
_journal_paper_doi 10.1039/c5dt00838g
_journal_volume 44
_journal_year 2015
_chemical_formula_moiety 'C48 H50 Th'
_chemical_formula_sum 'C48 H50 Th'
_chemical_formula_weight 858.92
_chemical_name_systematic
; 
 ? 
;
_space_group_IT_number 15
_symmetry_cell_setting monoclinic
_symmetry_space_group_name_Hall '-C 2yc'
_symmetry_space_group_name_H-M 'C 1 2/c 1'
_atom_sites_solution_hydrogens geom
_atom_sites_solution_primary direct
_atom_sites_solution_secondary difmap
_audit_creation_method SHELXL-97
_audit_update_record
;
2014-11-11 deposited with the CCDC.
2015-03-23 downloaded from the CCDC.
;
_cell_angle_alpha 90.00
_cell_angle_beta 103.4560(10)
_cell_angle_gamma 90.00
_cell_formula_units_Z 4
_cell_length_a 13.6620(9)
_cell_length_b 16.9318(12)
_cell_length_c 17.2449(12)
_cell_measurement_reflns_used 7979
_cell_measurement_temperature 100(2)
_cell_measurement_theta_max 27.56
_cell_measurement_theta_min 2.48
_cell_volume 3879.6(5)
_computing_cell_refinement 'Bruker SAINT'
_computing_data_collection 'Bruker APEX2'
_computing_data_reduction 'Bruker SAINT'
_computing_molecular_graphics 'Bruker SHELXTL'
_computing_publication_material 'Bruker SHELXTL'
_computing_structure_refinement 'SHELXL-97 (Sheldrick, 2008)'
_computing_structure_solution 'SHELXS-97 (Sheldrick, 2008)'
_diffrn_ambient_temperature 100(2)
_diffrn_measured_fraction_theta_full 0.989
_diffrn_measured_fraction_theta_max 0.989
_diffrn_measurement_device_type 'Bruker APEX-II CCD'
_diffrn_measurement_method '\f and \w scans'
_diffrn_radiation_monochromator graphite
_diffrn_radiation_source 'fine-focus sealed tube'
_diffrn_radiation_type MoK\a
_diffrn_radiation_wavelength 0.71073
_diffrn_reflns_av_R_equivalents 0.0204
_diffrn_reflns_av_sigmaI/netI 0.0250
_diffrn_reflns_limit_h_max 15
_diffrn_reflns_limit_h_min -17
_diffrn_reflns_limit_k_max 22
_diffrn_reflns_limit_k_min -20
_diffrn_reflns_limit_l_max 22
_diffrn_reflns_limit_l_min -17
_diffrn_reflns_number 11305
_diffrn_reflns_theta_full 27.57
_diffrn_reflns_theta_max 27.57
_diffrn_reflns_theta_min 1.95
_exptl_absorpt_coefficient_mu 3.875
_exptl_absorpt_correction_T_max 0.4967
_exptl_absorpt_correction_T_min 0.3441
_exptl_absorpt_correction_type multi-scan
_exptl_absorpt_process_details SADABS
_exptl_crystal_colour yellow
_exptl_crystal_density_diffrn 1.471
_exptl_crystal_density_method 'not measured'
_exptl_crystal_description block
_exptl_crystal_F_000 1712
_exptl_crystal_size_max 0.35
_exptl_crystal_size_mid 0.27
_exptl_crystal_size_min 0.21
_refine_diff_density_max 1.309
_refine_diff_density_min -0.465
_refine_diff_density_rms 0.077
_refine_ls_extinction_method none
_refine_ls_goodness_of_fit_ref 1.069
_refine_ls_hydrogen_treatment constr
_refine_ls_matrix_type full
_refine_ls_number_parameters 227
_refine_ls_number_reflns 4452
_refine_ls_number_restraints 0
_refine_ls_restrained_S_all 1.069
_refine_ls_R_factor_all 0.0199
_refine_ls_R_factor_gt 0.0179
_refine_ls_shift/su_max 0.001
_refine_ls_shift/su_mean 0.000
_refine_ls_structure_factor_coef Fsqd
_refine_ls_weighting_details 'calc w=1/[\s^2^(Fo^2^)+(0.0191P)^2^+3.0344P] where P=(Fo^2^+2Fc^2^)/3'
_refine_ls_weighting_scheme calc
_refine_ls_wR_factor_gt 0.0414
_refine_ls_wR_factor_ref 0.0420
_reflns_number_gt 4231
_reflns_number_total 4452
_reflns_threshold_expression >2sigma(I)
_cod_data_source_file c5dt00838g2.cif
_cod_data_source_block compound2
_cod_depositor_comments
;
The following automatic conversions were performed:

'_symmetry_cell_setting' value 'Monoclinic' changed to 'monoclinic'
according to
/usr/data/users/saulius/crontab/automatic-downloads/rss-feeds/RSC/lib/dictionaries/cif_core.dic
dictionary named 'cif_core.dic' version 2.4.2 from 2011-04-26.

'_exptl_absorpt_correction_type' value 'Multi-scan' changed to
'multi-scan' according to
/usr/data/users/saulius/crontab/automatic-downloads/rss-feeds/RSC/lib/dictionaries/cif_core.dic
dictionary named 'cif_core.dic' version 2.4.2 from 2011-04-26.

Automatic conversion script
Id: cif_fix_values 3105 2015-03-04 15:46:00Z robertas 

 Adding full bibliography for 7034546--7034549.cif.
;
_cod_original_sg_symbol_H-M C2/c
_cod_database_code 7034546

loop_
_symmetry_equiv_pos_as_xyz
'x, y, z'
'-x, y, -z+1/2'
'x+1/2, y+1/2, z'
'-x+1/2, y+1/2, -z+1/2'
'-x, -y, -z'
'x, -y, z-1/2'
'-x+1/2, -y+1/2, -z'
'x+1/2, -y+1/2, z-1/2'

loop_
_atom_site_label
_atom_site_type_symbol
_atom_site_fract_x
_atom_site_fract_y
_atom_site_fract_z
_atom_site_U_iso_or_equiv
_atom_site_adp_type
_atom_site_occupancy
_atom_site_symmetry_multiplicity
_atom_site_calc_flag
_atom_site_refinement_flags
C1 C 0.29043(16) 0.35385(13) 0.73783(14) 0.0246(5) Uani 1 1 d .
C2 C 0.29817(16) 0.36949(11) 0.65864(13) 0.0219(4) Uani 1 1 d .
C3 C 0.33296(16) 0.44778(12) 0.65558(13) 0.0243(4) Uani 1 1 d .
C4 C 0.34666(17) 0.48060(13) 0.73286(15) 0.0296(5) Uani 1 1 d .
C5 C 0.32044(17) 0.42300(14) 0.78377(13) 0.0292(5) Uani 1 1 d .
C6 C 0.24160(19) 0.28168(15) 0.76226(18) 0.0415(6) Uani 1 1 d .
H6A H 0.1694 0.2826 0.7375 0.062 Uiso 1 1 calc R
H6B H 0.2517 0.2809 0.8204 0.062 Uiso 1 1 calc R
H6C H 0.2718 0.2344 0.7449 0.062 Uiso 1 1 calc R
C7 C 0.25554(18) 0.31503(15) 0.58954(15) 0.0340(6) Uani 1 1 d .
H7A H 0.1828 0.3096 0.5837 0.051 Uiso 1 1 calc R
H7B H 0.2875 0.2630 0.5997 0.051 Uiso 1 1 calc R
H7C H 0.2687 0.3371 0.5404 0.051 Uiso 1 1 calc R
C8 C 0.3458(2) 0.49167(16) 0.58231(16) 0.0418(7) Uani 1 1 d .
H8A H 0.3181 0.4599 0.5347 0.063 Uiso 1 1 calc R
H8B H 0.4175 0.5013 0.5862 0.063 Uiso 1 1 calc R
H8C H 0.3101 0.5422 0.5785 0.063 Uiso 1 1 calc R
C9 C 0.3727(2) 0.56576(15) 0.7548(2) 0.0536(9) Uani 1 1 d .
H9A H 0.3935 0.5921 0.7106 0.080 Uiso 1 1 calc R
H9B H 0.4279 0.5677 0.8026 0.080 Uiso 1 1 calc R
H9C H 0.3136 0.5926 0.7653 0.080 Uiso 1 1 calc R
C10 C 0.3161(2) 0.4363(2) 0.86903(16) 0.0515(8) Uani 1 1 d .
H10A H 0.2538 0.4642 0.8707 0.077 Uiso 1 1 calc R
H10B H 0.3740 0.4681 0.8959 0.077 Uiso 1 1 calc R
H10C H 0.3176 0.3853 0.8961 0.077 Uiso 1 1 calc R
C11 C 0.4827(2) 0.31185(15) 0.53105(15) 0.0361(6) Uani 1 1 d .
H11 H 0.4347 0.3460 0.5455 0.043 Uiso 1 1 calc R
C12 C 0.5038(2) 0.31947(19) 0.45590(16) 0.0502(8) Uani 1 1 d .
H12 H 0.4683 0.3573 0.4192 0.060 Uiso 1 1 calc R
C13 C 0.5752(3) 0.27267(19) 0.43471(16) 0.0533(9) Uani 1 1 d .
H13 H 0.5898 0.2784 0.3838 0.064 Uiso 1 1 calc R
C14 C 0.6255(2) 0.21735(16) 0.48758(16) 0.0434(7) Uani 1 1 d .
H14 H 0.6757 0.1854 0.4733 0.052 Uiso 1 1 calc R
C15 C 0.60358(19) 0.20773(13) 0.56194(14) 0.0296(5) Uani 1 1 d .
H15 H 0.6383 0.1686 0.5974 0.036 Uiso 1 1 calc R
C16 C 0.53096(17) 0.25499(13) 0.58550(12) 0.0242(4) Uani 1 1 d .
C17 C 0.51037(15) 0.25291(12) 0.66617(12) 0.0197(4) Uani 1 1 d .
C18 C 0.50495(15) 0.18487(12) 0.70714(11) 0.0184(4) Uani 1 1 d .
C19 C 0.50551(15) 0.10529(12) 0.66904(12) 0.0185(4) Uani 1 1 d .
C20 C 0.58143(16) 0.05032(12) 0.69716(13) 0.0224(4) Uani 1 1 d .
H20 H 0.6356 0.0638 0.7406 0.027 Uiso 1 1 calc R
C21 C 0.57881(18) -0.02391(13) 0.66248(14) 0.0290(5) Uani 1 1 d .
H21 H 0.6311 -0.0608 0.6822 0.035 Uiso 1 1 calc R
C22 C 0.50054(18) -0.04422(14) 0.59946(15) 0.0318(5) Uani 1 1 d .
H22 H 0.4982 -0.0953 0.5763 0.038 Uiso 1 1 calc R
C23 C 0.42528(18) 0.01025(14) 0.57011(14) 0.0298(5) Uani 1 1 d .
H23 H 0.3717 -0.0033 0.5263 0.036 Uiso 1 1 calc R
C24 C 0.42788(16) 0.08439(13) 0.60441(13) 0.0233(4) Uani 1 1 d .
H24 H 0.3762 0.1214 0.5837 0.028 Uiso 1 1 calc R
Th1 Th 0.5000 0.369123(6) 0.7500 0.01735(4) Uani 1 2 d S

loop_
_atom_site_aniso_label
_atom_site_aniso_U_11
_atom_site_aniso_U_22
_atom_site_aniso_U_33
_atom_site_aniso_U_23
_atom_site_aniso_U_13
_atom_site_aniso_U_12
C1 0.0191(10) 0.0266(11) 0.0271(11) 0.0056(9) 0.0034(9) 0.0048(8)
C2 0.0191(10) 0.0209(10) 0.0231(10) 0.0011(8) -0.0002(8) 0.0015(8)
C3 0.0215(11) 0.0216(10) 0.0258(11) 0.0050(8) -0.0027(8) 0.0017(8)
C4 0.0232(11) 0.0218(11) 0.0368(13) -0.0067(9) -0.0073(10) 0.0057(8)
C5 0.0229(11) 0.0389(13) 0.0233(11) -0.0061(9) 0.0004(9) 0.0121(9)
C6 0.0247(13) 0.0458(15) 0.0534(16) 0.0242(13) 0.0080(11) 0.0000(11)
C7 0.0282(12) 0.0358(13) 0.0331(13) -0.0113(10) -0.0030(10) -0.0014(10)
C8 0.0372(15) 0.0410(15) 0.0420(15) 0.0225(12) -0.0012(12) -0.0022(11)
C9 0.0325(15) 0.0284(14) 0.089(2) -0.0220(14) -0.0082(15) 0.0050(11)
C10 0.0425(16) 0.082(2) 0.0286(14) -0.0106(14) 0.0062(12) 0.0299(15)
C11 0.0399(14) 0.0383(14) 0.0285(13) 0.0093(10) 0.0049(10) -0.0102(11)
C12 0.061(2) 0.0602(19) 0.0263(14) 0.0161(13) 0.0046(13) -0.0202(15)
C13 0.077(2) 0.065(2) 0.0224(13) -0.0056(13) 0.0210(14) -0.0378(17)
C14 0.0595(18) 0.0421(15) 0.0382(15) -0.0190(12) 0.0307(13) -0.0271(13)
C15 0.0406(14) 0.0261(11) 0.0258(11) -0.0084(9) 0.0151(10) -0.0127(10)
C16 0.0306(12) 0.0247(11) 0.0166(10) -0.0015(8) 0.0039(8) -0.0108(9)
C17 0.0204(10) 0.0208(10) 0.0167(10) -0.0011(7) 0.0021(8) -0.0003(8)
C18 0.0164(10) 0.0204(10) 0.0170(10) -0.0021(7) 0.0011(8) 0.0002(7)
C19 0.0195(10) 0.0186(9) 0.0181(9) -0.0009(8) 0.0054(8) -0.0024(8)
C20 0.0194(10) 0.0252(10) 0.0222(10) -0.0027(8) 0.0039(8) 0.0000(8)
C21 0.0296(12) 0.0246(11) 0.0343(13) -0.0017(9) 0.0105(10) 0.0067(9)
C22 0.0344(13) 0.0245(11) 0.0380(14) -0.0116(10) 0.0112(10) -0.0035(9)
C23 0.0262(12) 0.0345(12) 0.0274(12) -0.0101(10) 0.0033(9) -0.0074(9)
C24 0.0208(10) 0.0268(11) 0.0210(10) -0.0008(8) 0.0025(8) -0.0006(8)
Th1 0.01965(6) 0.01548(6) 0.01530(6) 0.000 0.00081(4) 0.000

loop_
_atom_type_symbol
_atom_type_description
_atom_type_scat_dispersion_real
_atom_type_scat_dispersion_imag
_atom_type_scat_source
C C 0.0033 0.0016 'International Tables Vol C Tables 4.2.6.8 and 6.1.1.4'
H H 0.0000 0.0000 'International Tables Vol C Tables 4.2.6.8 and 6.1.1.4'
Th Th -7.2400 8.8979 'International Tables Vol C Tables 4.2.6.8 and 6.1.1.4'

loop_
_geom_angle_atom_site_label_1
_geom_angle_atom_site_label_2
_geom_angle_atom_site_label_3
_geom_angle
_geom_angle_site_symmetry_1
_geom_angle_site_symmetry_3
C2 C1 C5 107.85(19) . .
C2 C1 C6 124.1(2) . .
C5 C1 C6 127.2(2) . .
C2 C1 Th1 75.75(13) . .
C5 C1 Th1 74.20(13) . .
C6 C1 Th1 124.18(15) . .
C3 C2 C1 108.18(19) . .
C3 C2 C7 127.9(2) . .
C1 C2 C7 122.9(2) . .
C3 C2 Th1 74.41(12) . .
C1 C2 Th1 75.28(12) . .
C7 C2 Th1 125.60(14) . .
C2 C3 C4 107.8(2) . .
C2 C3 C8 126.7(2) . .
C4 C3 C8 125.4(2) . .
C2 C3 Th1 76.63(12) . .
C4 C3 Th1 74.28(12) . .
C8 C3 Th1 118.74(16) . .
C5 C4 C3 108.48(19) . .
C5 C4 C9 125.6(2) . .
C3 C4 C9 125.6(3) . .
C5 C4 Th1 76.08(12) . .
C3 C4 Th1 76.42(12) . .
C9 C4 Th1 119.51(15) . .
C4 C5 C1 107.7(2) . .
C4 C5 C10 125.3(2) . .
C1 C5 C10 126.7(3) . .
C4 C5 Th1 74.62(13) . .
C1 C5 Th1 76.62(12) . .
C10 C5 Th1 119.22(15) . .
C1 C6 H6A 109.5 . .
C1 C6 H6B 109.5 . .
H6A C6 H6B 109.5 . .
C1 C6 H6C 109.5 . .
H6A C6 H6C 109.5 . .
H6B C6 H6C 109.5 . .
C2 C7 H7A 109.5 . .
C2 C7 H7B 109.5 . .
H7A C7 H7B 109.5 . .
C2 C7 H7C 109.5 . .
H7A C7 H7C 109.5 . .
H7B C7 H7C 109.5 . .
C3 C8 H8A 109.5 . .
C3 C8 H8B 109.5 . .
H8A C8 H8B 109.5 . .
C3 C8 H8C 109.5 . .
H8A C8 H8C 109.5 . .
H8B C8 H8C 109.5 . .
C4 C9 H9A 109.5 . .
C4 C9 H9B 109.5 . .
H9A C9 H9B 109.5 . .
C4 C9 H9C 109.5 . .
H9A C9 H9C 109.5 . .
H9B C9 H9C 109.5 . .
C5 C10 H10A 109.5 . .
C5 C10 H10B 109.5 . .
H10A C10 H10B 109.5 . .
C5 C10 H10C 109.5 . .
H10A C10 H10C 109.5 . .
H10B C10 H10C 109.5 . .
C12 C11 C16 121.3(3) . .
C12 C11 H11 119.3 . .
C16 C11 H11 119.3 . .
C13 C12 C11 120.4(3) . .
C13 C12 H12 119.8 . .
C11 C12 H12 119.8 . .
C12 C13 C14 119.6(2) . .
C12 C13 H13 120.2 . .
C14 C13 H13 120.2 . .
C13 C14 C15 120.6(3) . .
C13 C14 H14 119.7 . .
C15 C14 H14 119.7 . .
C14 C15 C16 121.1(2) . .
C14 C15 H15 119.4 . .
C16 C15 H15 119.4 . .
C11 C16 C15 116.9(2) . .
C11 C16 C17 118.9(2) . .
C15 C16 C17 123.9(2) . .
C18 C17 C16 123.49(18) . .
C18 C17 Th1 110.69(13) . .
C16 C17 Th1 125.50(14) . .
C17 C18 C19 121.74(17) . .
C17 C18 C18 122.27(11) . 2_656
C19 C18 C18 115.97(11) . 2_656
C24 C19 C20 118.36(19) . .
C24 C19 C18 119.86(18) . .
C20 C19 C18 121.77(17) . .
C21 C20 C19 120.8(2) . .
C21 C20 H20 119.6 . .
C19 C20 H20 119.6 . .
C22 C21 C20 120.2(2) . .
C22 C21 H21 119.9 . .
C20 C21 H21 119.9 . .
C21 C22 C23 119.7(2) . .
C21 C22 H22 120.2 . .
C23 C22 H22 120.2 . .
C24 C23 C22 120.3(2) . .
C24 C23 H23 119.9 . .
C22 C23 H23 119.9 . .
C23 C24 C19 120.7(2) . .
C23 C24 H24 119.6 . .
C19 C24 H24 119.6 . .
C17 Th1 C17 74.08(9) . 2_656
C17 Th1 C4 117.32(7) . 2_656
C17 Th1 C4 128.57(6) 2_656 2_656
C17 Th1 C4 128.57(6) . .
C17 Th1 C4 117.32(7) 2_656 .
C4 Th1 C4 94.63(10) 2_656 .
C17 Th1 C5 123.66(7) . .
C17 Th1 C5 88.02(7) 2_656 .
C4 Th1 C5 115.51(7) 2_656 .
C4 Th1 C5 29.30(7) . .
C17 Th1 C5 88.02(7) . 2_656
C17 Th1 C5 123.66(7) 2_656 2_656
C4 Th1 C5 29.30(7) 2_656 2_656
C4 Th1 C5 115.51(8) . 2_656
C5 Th1 C5 142.01(10) . 2_656
C17 Th1 C3 124.62(7) . 2_656
C17 Th1 C3 100.85(6) 2_656 2_656
C4 Th1 C3 29.30(7) 2_656 2_656
C4 Th1 C3 103.28(6) . 2_656
C5 Th1 C3 110.93(7) . 2_656
C5 Th1 C3 48.26(7) 2_656 2_656
C17 Th1 C3 100.85(6) . .
C17 Th1 C3 124.61(7) 2_656 .
C4 Th1 C3 103.28(6) 2_656 .
C4 Th1 C3 29.30(7) . .
C5 Th1 C3 48.26(7) . .
C5 Th1 C3 110.93(7) 2_656 .
C3 Th1 C3 123.45(9) 2_656 .
C17 Th1 C1 77.03(6) . 2_656
C17 Th1 C1 94.51(7) 2_656 2_656
C4 Th1 C1 48.06(6) 2_656 2_656
C4 Th1 C1 142.39(7) . 2_656
C5 Th1 C1 158.84(7) . 2_656
C5 Th1 C1 29.17(6) 2_656 2_656
C3 Th1 C1 47.95(6) 2_656 2_656
C3 Th1 C1 139.13(7) . 2_656
C17 Th1 C1 94.51(7) . .
C17 Th1 C1 77.03(6) 2_656 .
C4 Th1 C1 142.39(7) 2_656 .
C4 Th1 C1 48.06(6) . .
C5 Th1 C1 29.17(7) . .
C5 Th1 C1 158.84(7) 2_656 .
C3 Th1 C1 139.13(7) 2_656 .
C3 Th1 C1 47.95(6) . .
C1 Th1 C1 169.53(9) 2_656 .
C17 Th1 C2 81.79(6) . .
C17 Th1 C2 98.41(6) 2_656 .
C4 Th1 C2 131.83(6) 2_656 .
C4 Th1 C2 47.94(6) . .
C5 Th1 C2 47.98(6) . .
C5 Th1 C2 131.91(6) 2_656 .
C3 Th1 C2 150.80(6) 2_656 .
C3 Th1 C2 28.96(6) . .
C1 Th1 C2 151.08(6) 2_656 .
C1 Th1 C2 28.97(6) . .
C17 Th1 C2 98.40(6) . 2_656
C17 Th1 C2 81.79(6) 2_656 2_656
C4 Th1 C2 47.94(6) 2_656 2_656
C4 Th1 C2 131.84(6) . 2_656
C5 Th1 C2 131.91(6) . 2_656
C5 Th1 C2 47.98(6) 2_656 2_656
C3 Th1 C2 28.96(6) 2_656 2_656
C3 Th1 C2 150.80(6) . 2_656
C1 Th1 C2 28.97(6) 2_656 2_656
C1 Th1 C2 151.08(6) . 2_656
C2 Th1 C2 179.75(8) . 2_656

loop_
_geom_bond_atom_site_label_1
_geom_bond_atom_site_label_2
_geom_bond_distance
_geom_bond_site_symmetry_2
C1 C2 1.419(3) .
C1 C5 1.420(3) .
C1 C6 1.499(3) .
C1 Th1 2.834(2) .
C2 C3 1.413(3) .
C2 C7 1.512(3) .
C2 Th1 2.840(2) .
C3 C4 1.415(3) .
C3 C8 1.511(3) .
C3 Th1 2.811(2) .
C4 C5 1.413(4) .
C4 C9 1.512(3) .
C4 Th1 2.784(2) .
C5 C10 1.502(3) .
C5 Th1 2.803(2) .
C6 H6A 0.9800 .
C6 H6B 0.9800 .
C6 H6C 0.9800 .
C7 H7A 0.9800 .
C7 H7B 0.9800 .
C7 H7C 0.9800 .
C8 H8A 0.9800 .
C8 H8B 0.9800 .
C8 H8C 0.9800 .
C9 H9A 0.9800 .
C9 H9B 0.9800 .
C9 H9C 0.9800 .
C10 H10A 0.9800 .
C10 H10B 0.9800 .
C10 H10C 0.9800 .
C11 C12 1.397(4) .
C11 C16 1.398(3) .
C11 H11 0.9500 .
C12 C13 1.371(5) .
C12 H12 0.9500 .
C13 C14 1.375(5) .
C13 H13 0.9500 .
C14 C15 1.393(3) .
C14 H14 0.9500 .
C15 C16 1.406(3) .
C15 H15 0.9500 .
C16 C17 1.483(3) .
C17 C18 1.362(3) .
C17 Th1 2.465(2) .
C18 C19 1.500(3) .
C18 C18 1.516(4) 2_656
C19 C24 1.393(3) .
C19 C20 1.394(3) .
C20 C21 1.389(3) .
C20 H20 0.9500 .
C21 C22 1.379(3) .
C21 H21 0.9500 .
C22 C23 1.386(3) .
C22 H22 0.9500 .
C23 C24 1.385(3) .
C23 H23 0.9500 .
C24 H24 0.9500 .
Th1 C17 2.465(2) 2_656
Th1 C4 2.784(2) 2_656
Th1 C5 2.803(2) 2_656
Th1 C3 2.811(2) 2_656
Th1 C1 2.834(2) 2_656
Th1 C2 2.840(2) 2_656
